data_7109389
loop_
_publ_author_name
'Tetsushi Yoshidomi'
'Yasutomo Segawa'
'Kenichiro Itami'

_publ_section_title
;
 Pyridine-based dicarbene ligand; synthesis and structure of a
 bis-2-pyridylidene palladium complex
;
_journal_name_full Chem.Commun.
_journal_page_first 5648
_journal_paper_doi 10.1039/c3cc42655f
_journal_volume 49
_journal_year 2013
_chemical_formula_sum 'C26 H24 B F4 N4 Na O6 Pd2'
_chemical_formula_weight 811.09
_chemical_name_systematic
;
?
;
_space_group_IT_number 2
_symmetry_cell_setting triclinic
_symmetry_space_group_name_Hall '-P 1'
_symmetry_space_group_name_H-M 'P -1'
_atom_sites_solution_hydrogens geom
_atom_sites_solution_primary direct
_atom_sites_solution_secondary difmap
_audit_creation_method SHELXL-97
_cell_angle_alpha 89.999(13)
_cell_angle_beta 86.530(16)
_cell_angle_gamma 86.072(14)
_cell_formula_units_Z 2
_cell_length_a 6.894(4)
_cell_length_b 10.276(6)
_cell_length_c 18.762(11)
_cell_measurement_reflns_used 3307
_cell_measurement_temperature 103(2)
_cell_measurement_theta_max 25.3415
_cell_measurement_theta_min 3.0977
_cell_volume 1323.6(13)
_computing_cell_refinement 'RIGAKU CrystalClear'
_computing_data_collection 'RIGAKU CrystalClear'
_computing_data_reduction 'RIGAKU CrystalClear'
_computing_molecular_graphics ORTEP-III
_computing_structure_refinement 'SHELXL-97 (Sheldrick, 1997)'
_computing_structure_solution SIR-97
_diffrn_ambient_temperature 103(2)
_diffrn_measured_fraction_theta_full 0.998
_diffrn_measured_fraction_theta_max 0.998
_diffrn_measurement_device_type
;
Saturn724 CCD (4x4 bin mode) with MicroMax-007
;
_diffrn_radiation_monochromator graphite
_diffrn_radiation_source 'fine-focus sealed tube'
_diffrn_radiation_type MoK\a
_diffrn_radiation_wavelength 0.71075
_diffrn_reflns_av_R_equivalents 0.0571
_diffrn_reflns_av_sigmaI/netI 0.0448
_diffrn_reflns_limit_h_max 8
_diffrn_reflns_limit_h_min -8
_diffrn_reflns_limit_k_max 12
_diffrn_reflns_limit_k_min -12
_diffrn_reflns_limit_l_max 22
_diffrn_reflns_limit_l_min -22
_diffrn_reflns_number 18004
_diffrn_reflns_theta_full 25.00
_diffrn_reflns_theta_max 25.00
_diffrn_reflns_theta_min 3.10
_exptl_absorpt_coefficient_mu 1.456
_exptl_absorpt_correction_T_max 0.9856
_exptl_absorpt_correction_T_min 0.7594
_exptl_absorpt_correction_type multi-scan
_exptl_absorpt_process_details 'Jacobson, R. (1998) Private communication'
_exptl_crystal_colour Colorless
_exptl_crystal_density_diffrn 2.035
_exptl_crystal_density_method 'not measured'
_exptl_crystal_description Platelet
_exptl_crystal_F_000 800
_exptl_crystal_size_max 0.20
_exptl_crystal_size_mid 0.02
_exptl_crystal_size_min 0.01
_refine_diff_density_max 1.864
_refine_diff_density_min -0.982
_refine_diff_density_rms 0.136
_refine_ls_extinction_method none
_refine_ls_goodness_of_fit_ref 1.095
_refine_ls_hydrogen_treatment constr
_refine_ls_matrix_type full
_refine_ls_number_parameters 401
_refine_ls_number_reflns 4651
_refine_ls_number_restraints 0
_refine_ls_restrained_S_all 1.095
_refine_ls_R_factor_all 0.0561
_refine_ls_R_factor_gt 0.0476
_refine_ls_shift/su_max 0.001
_refine_ls_shift/su_mean 0.000
_refine_ls_structure_factor_coef Fsqd
_refine_ls_weighting_details 'calc w=1/[\s^2^(Fo^2^)+(0.0561P)^2^+3.7021P] where P=(Fo^2^+2Fc^2^)/3'
_refine_ls_weighting_scheme calc
_refine_ls_wR_factor_gt 0.1140
_refine_ls_wR_factor_ref 0.1205
_reflns_number_gt 3953
_reflns_number_total 4651
_reflns_threshold_expression >2sigma(I)
_cod_data_source_file c3cc42655f.cif
_cod_data_source_block bi
_cod_original_sg_symbol_H-M P-1
_cod_database_code 7109389

loop_
_symmetry_equiv_pos_as_xyz
'x, y, z'
'-x, -y, -z'

loop_
_atom_site_label
_atom_site_type_symbol
_atom_site_fract_x
_atom_site_fract_y
_atom_site_fract_z
_atom_site_U_iso_or_equiv
_atom_site_adp_type
_atom_site_occupancy
_atom_site_symmetry_multiplicity
_atom_site_calc_flag
_atom_site_refinement_flags
Pd1 Pd -0.40635(6) 0.72248(4) 0.35784(2) 0.02247(14) Uani 1 1 d .
O1 O -0.3535(6) 0.6600(3) 0.46166(19) 0.0268(8) Uani 1 1 d .
O2 O -0.4495(5) 0.8642(3) 0.43969(19) 0.0261(8) Uani 1 1 d .
C1 C -0.3839(8) 0.7784(5) 0.4870(3) 0.0257(12) Uani 1 1 d .
O3 O -0.3510(6) 0.8103(4) 0.5481(2) 0.0305(9) Uani 1 1 d .
Na1 Na -0.2552(3) 1.0192(2) 0.51283(11) 0.0282(5) Uani 1 1 d .
C2 C -0.3636(7) 0.5688(5) 0.2937(3) 0.0260(12) Uani 1 1 d .
N1 N -0.3211(7) 0.4425(4) 0.3141(3) 0.0277(10) Uani 1 1 d .
C3 C -0.2859(9) 0.3434(6) 0.2677(3) 0.0361(14) Uani 1 1 d .
H1 H -0.2507 0.2583 0.2845 0.043 Uiso 1 1 calc R
C4 C -0.3008(9) 0.3644(6) 0.1955(3) 0.0393(15) Uani 1 1 d .
H2 H -0.2788 0.2937 0.1628 0.047 Uiso 1 1 calc R
C5 C -0.3476(9) 0.4887(6) 0.1712(3) 0.0332(13) Uani 1 1 d .
H3 H -0.3591 0.5044 0.1217 0.040 Uiso 1 1 calc R
C6 C -0.3773(8) 0.5894(6) 0.2199(3) 0.0303(13) Uani 1 1 d .
C7 C -0.3105(9) 0.4108(5) 0.3903(3) 0.0330(13) Uani 1 1 d .
H4 H -0.4423 0.4150 0.4133 0.050 Uiso 1 1 calc R
H5 H -0.2332 0.4737 0.4131 0.050 Uiso 1 1 calc R
H6 H -0.2491 0.3227 0.3952 0.050 Uiso 1 1 calc R
C8 C -0.4530(8) 0.8067(5) 0.2648(3) 0.0263(12) Uani 1 1 d .
N2 N -0.5013(6) 0.9367(4) 0.2528(2) 0.0214(9) Uani 1 1 d .
C9 C -0.5219(8) 0.9850(6) 0.1868(3) 0.0330(13) Uani 1 1 d .
H7 H -0.5551 1.0756 0.1814 0.040 Uiso 1 1 calc R
C10 C -0.4963(9) 0.9072(6) 0.1271(3) 0.0352(14) Uani 1 1 d .
H8 H -0.5120 0.9430 0.0809 0.042 Uiso 1 1 calc R
C11 C -0.4474(9) 0.7762(6) 0.1353(3) 0.0339(14) Uani 1 1 d .
H9 H -0.4290 0.7204 0.0948 0.041 Uiso 1 1 calc R
C12 C -0.4254(8) 0.7264(5) 0.2027(3) 0.0261(12) Uani 1 1 d .
C13 C -0.5349(8) 1.0262(5) 0.3135(3) 0.0284(12) Uani 1 1 d .
H10 H -0.6571 1.0085 0.3399 0.043 Uiso 1 1 calc R
H11 H -0.5431 1.1163 0.2962 0.043 Uiso 1 1 calc R
H12 H -0.4270 1.0139 0.3450 0.043 Uiso 1 1 calc R
Pd2 Pd 0.03543(6) 0.83917(4) 0.30448(2) 0.02477(15) Uani 1 1 d .
O4 O -0.0546(6) 1.0385(4) 0.3078(2) 0.0343(9) Uani 1 1 d .
C14 C -0.0568(8) 1.0403(6) 0.3771(3) 0.0307(13) Uani 1 1 d .
O5 O 0.0159(6) 0.9306(4) 0.4050(2) 0.0310(9) Uani 1 1 d .
O6 O -0.1259(7) 1.1316(4) 0.4151(2) 0.0397(10) Uani 1 1 d .
C15 C 0.1096(8) 0.6514(5) 0.3176(3) 0.0268(12) Uani 1 1 d .
N3 N 0.1389(6) 0.5903(4) 0.3819(3) 0.0293(11) Uani 1 1 d .
C16 C 0.1803(8) 0.4583(6) 0.3849(4) 0.0369(14) Uani 1 1 d .
H13 H 0.2005 0.4192 0.4299 0.044 Uiso 1 1 calc R
C17 C 0.1936(10) 0.3823(6) 0.3265(4) 0.0436(16) Uani 1 1 d .
H14 H 0.2187 0.2906 0.3305 0.052 Uiso 1 1 calc R
C18 C 0.1702(9) 0.4389(6) 0.2601(4) 0.0429(16) Uani 1 1 d .
H15 H 0.1826 0.3868 0.2180 0.051 Uiso 1 1 calc R
C19 C 0.1287(8) 0.5722(6) 0.2560(3) 0.0305(13) Uani 1 1 d .
C20 C 0.1295(9) 0.6628(6) 0.4480(3) 0.0336(13) Uani 1 1 d .
H16 H 0.2374 0.7201 0.4475 0.050 Uiso 1 1 calc R
H17 H 0.1392 0.6019 0.4881 0.050 Uiso 1 1 calc R
H18 H 0.0055 0.7154 0.4533 0.050 Uiso 1 1 calc R
C21 C 0.0562(8) 0.7813(6) 0.2037(3) 0.0298(13) Uani 1 1 d .
N4 N 0.0336(8) 0.8571(5) 0.1439(3) 0.0384(12) Uani 1 1 d .
C22 C 0.0588(11) 0.8074(8) 0.0768(3) 0.0524(19) Uani 1 1 d .
H19 H 0.0420 0.8640 0.0372 0.063 Uiso 1 1 calc R
C23 C 0.1076(12) 0.6785(9) 0.0648(4) 0.059(2) Uani 1 1 d .
H20 H 0.1272 0.6456 0.0174 0.070 Uiso 1 1 calc R
C24 C 0.1283(10) 0.5954(7) 0.1227(3) 0.0462(17) Uani 1 1 d .
H21 H 0.1585 0.5046 0.1156 0.055 Uiso 1 1 calc R
C25 C 0.1040(9) 0.6477(6) 0.1906(3) 0.0357(14) Uani 1 1 d .
C26 C -0.0167(10) 0.9975(7) 0.1506(3) 0.0467(17) Uani 1 1 d .
H22 H 0.0997 1.0450 0.1392 0.070 Uiso 1 1 calc R
H23 H -0.0666 1.0180 0.1996 0.070 Uiso 1 1 calc R
H24 H -0.1167 1.0234 0.1174 0.070 Uiso 1 1 calc R
B1 B 0.3614(15) 0.2408(8) 0.0574(4) 0.050(2) Uani 1 1 d .
F1 F 0.2970(7) 0.2544(4) 0.12784(19) 0.0570(11) Uani 1 1 d .
F2 F 0.2768(6) 0.1413(4) 0.02593(19) 0.0491(10) Uani 1 1 d .
F3 F 0.3275(8) 0.3565(4) 0.0209(2) 0.0680(14) Uani 1 1 d .
F4 F 0.5653(7) 0.2078(5) 0.0562(2) 0.0678(13) Uani 1 1 d .

loop_
_atom_site_aniso_label
_atom_site_aniso_U_11
_atom_site_aniso_U_22
_atom_site_aniso_U_33
_atom_site_aniso_U_23
_atom_site_aniso_U_13
_atom_site_aniso_U_12
Pd1 0.0220(2) 0.0199(2) 0.0257(2) 0.00264(17) -0.00091(17) -0.00307(17)
O1 0.038(2) 0.0182(18) 0.0243(19) 0.0034(15) -0.0033(16) -0.0006(16)
O2 0.029(2) 0.0207(18) 0.028(2) 0.0012(15) -0.0044(16) -0.0017(15)
C1 0.022(3) 0.024(3) 0.032(3) 0.007(2) 0.000(2) -0.005(2)
O3 0.043(2) 0.0219(19) 0.027(2) 0.0026(16) -0.0028(17) -0.0056(17)
Na1 0.0311(12) 0.0219(10) 0.0321(12) 0.0011(9) -0.0029(9) -0.0041(9)
C2 0.017(3) 0.028(3) 0.034(3) 0.002(2) -0.001(2) -0.009(2)
N1 0.026(2) 0.021(2) 0.036(3) -0.002(2) 0.001(2) -0.0034(19)
C3 0.035(3) 0.022(3) 0.052(4) -0.005(3) -0.003(3) -0.004(2)
C4 0.043(4) 0.033(3) 0.043(4) -0.015(3) -0.004(3) -0.009(3)
C5 0.034(3) 0.040(3) 0.026(3) -0.002(3) -0.003(2) -0.003(3)
C6 0.021(3) 0.033(3) 0.038(3) 0.000(3) -0.001(2) -0.006(2)
C7 0.043(4) 0.022(3) 0.035(3) 0.002(2) -0.007(3) -0.001(3)
C8 0.018(3) 0.032(3) 0.030(3) 0.003(2) -0.002(2) -0.008(2)
N2 0.014(2) 0.029(2) 0.021(2) 0.0058(18) 0.0020(17) -0.0086(18)
C9 0.035(3) 0.033(3) 0.030(3) 0.015(3) 0.002(3) -0.003(3)
C10 0.038(3) 0.035(3) 0.032(3) 0.008(3) -0.004(3) -0.001(3)
C11 0.032(3) 0.045(4) 0.025(3) 0.003(3) 0.000(2) -0.008(3)
C12 0.017(3) 0.032(3) 0.028(3) 0.001(2) 0.002(2) 0.001(2)
C13 0.033(3) 0.018(3) 0.035(3) 0.010(2) -0.002(2) -0.001(2)
Pd2 0.0232(3) 0.0262(2) 0.0251(2) 0.00681(17) -0.00147(17) -0.00268(18)
O4 0.038(2) 0.032(2) 0.032(2) 0.0091(17) -0.0022(18) 0.0046(18)
C14 0.031(3) 0.031(3) 0.032(3) 0.012(3) -0.003(2) -0.011(3)
O5 0.030(2) 0.030(2) 0.033(2) 0.0062(17) -0.0060(17) -0.0031(17)
O6 0.051(3) 0.025(2) 0.042(2) 0.0003(19) 0.001(2) -0.0026(19)
C15 0.021(3) 0.032(3) 0.028(3) 0.006(2) 0.001(2) -0.007(2)
N3 0.010(2) 0.026(2) 0.051(3) 0.018(2) 0.004(2) -0.0003(18)
C16 0.029(3) 0.029(3) 0.052(4) 0.014(3) 0.000(3) 0.001(3)
C17 0.042(4) 0.029(3) 0.059(4) 0.004(3) 0.006(3) -0.002(3)
C18 0.030(3) 0.041(4) 0.057(4) -0.009(3) 0.010(3) -0.006(3)
C19 0.025(3) 0.027(3) 0.039(3) 0.002(2) 0.001(2) -0.006(2)
C20 0.032(3) 0.038(3) 0.031(3) 0.012(3) -0.007(3) -0.001(3)
C21 0.018(3) 0.038(3) 0.034(3) 0.004(3) -0.001(2) -0.007(2)
N4 0.038(3) 0.053(3) 0.025(3) 0.007(2) 0.000(2) -0.007(3)
C22 0.060(5) 0.075(5) 0.024(3) 0.005(3) -0.008(3) -0.012(4)
C23 0.068(5) 0.082(6) 0.028(3) -0.008(4) 0.004(3) -0.022(4)
C24 0.050(4) 0.052(4) 0.037(4) -0.008(3) 0.007(3) -0.020(3)
C25 0.027(3) 0.047(4) 0.034(3) -0.003(3) -0.001(3) -0.007(3)
C26 0.045(4) 0.055(4) 0.038(4) 0.022(3) -0.003(3) 0.004(3)
B1 0.085(7) 0.037(4) 0.026(4) 0.009(3) 0.003(4) 0.000(4)
F1 0.097(3) 0.041(2) 0.032(2) 0.0006(17) 0.004(2) 0.001(2)
F2 0.070(3) 0.042(2) 0.036(2) -0.0010(17) -0.0085(19) -0.0074(19)
F3 0.130(4) 0.035(2) 0.037(2) 0.0077(17) 0.007(2) 0.002(2)
F4 0.079(3) 0.069(3) 0.057(3) -0.004(2) 0.000(2) -0.019(3)

loop_
_atom_type_symbol
_atom_type_description
_atom_type_scat_dispersion_real
_atom_type_scat_dispersion_imag
_atom_type_scat_source
C C 0.0033 0.0016 'International Tables Vol C Tables 4.2.6.8 and 6.1.1.4'
H H 0.0000 0.0000 'International Tables Vol C Tables 4.2.6.8 and 6.1.1.4'
B B 0.0013 0.0007 'International Tables Vol C Tables 4.2.6.8 and 6.1.1.4'
N N 0.0061 0.0033 'International Tables Vol C Tables 4.2.6.8 and 6.1.1.4'
F F 0.0171 0.0103 'International Tables Vol C Tables 4.2.6.8 and 6.1.1.4'
Pd Pd -0.9988 1.0072 'International Tables Vol C Tables 4.2.6.8 and 6.1.1.4'
O O 0.0106 0.0060 'International Tables Vol C Tables 4.2.6.8 and 6.1.1.4'
Na Na 0.0362 0.0249 'International Tables Vol C Tables 4.2.6.8 and 6.1.1.4'

loop_
_geom_angle_atom_site_label_1
_geom_angle_atom_site_label_2
_geom_angle_atom_site_label_3
_geom_angle
_geom_angle_site_symmetry_1
_geom_angle_site_symmetry_3
C2 Pd1 C8 80.0(2) . .
C2 Pd1 O1 107.78(19) . .
C8 Pd1 O1 171.94(19) . .
C2 Pd1 O2 170.76(19) . .
C8 Pd1 O2 109.2(2) . .
O1 Pd1 O2 63.17(14) . .
C2 Pd1 C1 139.1(2) . .
C8 Pd1 C1 140.8(2) . .
O1 Pd1 C1 31.35(16) . .
O2 Pd1 C1 31.99(15) . .
C1 O1 Pd1 92.0(3) . .
C1 O2 Pd1 90.7(3) . .
C1 O2 Na1 110.3(3) . 2_476
Pd1 O2 Na1 130.19(18) . 2_476
C1 O2 Na1 81.7(3) . .
Pd1 O2 Na1 140.60(18) . .
Na1 O2 Na1 88.22(14) 2_476 .
O3 C1 O1 124.2(5) . .
O3 C1 O2 122.2(5) . .
O1 C1 O2 113.6(5) . .
O3 C1 Pd1 172.4(4) . .
O1 C1 Pd1 56.7(3) . .
O2 C1 Pd1 57.3(3) . .
O3 C1 Na1 59.8(3) . .
O1 C1 Na1 150.6(4) . .
O2 C1 Na1 69.6(3) . .
Pd1 C1 Na1 115.3(2) . .
C1 O3 Na1 93.5(3) . .
O6 Na1 O3 141.99(16) . .
O6 Na1 O5 97.16(17) . 2_576
O3 Na1 O5 104.57(15) . 2_576
O6 Na1 O2 109.54(16) . 2_476
O3 Na1 O2 95.10(15) . 2_476
O5 Na1 O2 104.01(15) 2_576 2_476
O6 Na1 O2 96.14(16) . .
O3 Na1 O2 53.42(13) . .
O5 Na1 O2 154.54(15) 2_576 .
O2 Na1 O2 91.78(14) 2_476 .
O6 Na1 C1 117.12(17) . .
O3 Na1 C1 26.65(14) . .
O5 Na1 C1 126.59(17) 2_576 .
O2 Na1 C1 101.39(16) 2_476 .
O2 Na1 C1 28.68(14) . .
O6 Na1 O5 50.72(14) . .
O3 Na1 O5 96.07(14) . .
O5 Na1 O5 94.90(14) 2_576 .
O2 Na1 O5 154.82(15) 2_476 .
O2 Na1 O5 77.08(13) . .
C1 Na1 O5 79.66(15) . .
O6 Na1 C14 25.26(15) . .
O3 Na1 C14 117.55(17) . .
O5 Na1 C14 103.71(17) 2_576 .
O2 Na1 C14 129.27(17) 2_476 .
O2 Na1 C14 80.26(16) . .
C1 Na1 C14 94.90(17) . .
O5 Na1 C14 27.23(14) . .
O6 Na1 C14 110.80(17) . 2_576
O3 Na1 C14 82.40(15) . 2_576
O5 Na1 C14 23.74(14) 2_576 2_576
O2 Na1 C14 114.87(17) 2_476 2_576
O2 Na1 C14 130.87(16) . 2_576
C1 Na1 C14 102.91(17) . 2_576
O5 Na1 C14 88.98(15) . 2_576
C14 Na1 C14 107.47(15) . 2_576
O6 Na1 Na1 108.12(15) . 2_476
O3 Na1 Na1 67.55(12) . 2_476
O5 Na1 Na1 147.05(15) 2_576 2_476
O2 Na1 Na1 48.03(10) 2_476 2_476
O2 Na1 Na1 43.75(9) . 2_476
C1 Na1 Na1 58.94(13) . 2_476
O5 Na1 Na1 117.37(13) . 2_476
C14 Na1 Na1 108.19(15) . 2_476
C14 Na1 Na1 141.05(14) 2_576 2_476
O6 Na1 Na1 65.48(13) . 2_576
O3 Na1 Na1 104.82(14) . 2_576
O5 Na1 Na1 51.94(11) 2_576 2_576
O2 Na1 Na1 151.72(14) 2_476 2_576
O2 Na1 Na1 116.16(13) . 2_576
C1 Na1 Na1 105.41(14) . 2_576
O5 Na1 Na1 42.96(9) . 2_576
C14 Na1 Na1 57.28(13) . 2_576
C14 Na1 Na1 50.19(12) 2_576 2_576
Na1 Na1 Na1 159.60(13) 2_476 2_576
N1 C2 C6 116.0(5) . .
N1 C2 Pd1 126.2(4) . .
C6 C2 Pd1 117.8(4) . .
C3 N1 C2 123.2(5) . .
C3 N1 C7 116.8(5) . .
C2 N1 C7 119.9(5) . .
N1 C3 C4 120.2(6) . .
N1 C3 H1 119.9 . .
C4 C3 H1 119.9 . .
C3 C4 C5 119.7(5) . .
C3 C4 H2 120.2 . .
C5 C4 H2 120.2 . .
C6 C5 C4 118.9(6) . .
C6 C5 H3 120.6 . .
C4 C5 H3 120.6 . .
C5 C6 C2 121.9(6) . .
C5 C6 C12 125.6(5) . .
C2 C6 C12 112.5(5) . .
N1 C7 H4 109.5 . .
N1 C7 H5 109.5 . .
H4 C7 H5 109.5 . .
N1 C7 H6 109.5 . .
H4 C7 H6 109.5 . .
H5 C7 H6 109.5 . .
N2 C8 C12 115.6(5) . .
N2 C8 Pd1 127.1(4) . .
C12 C8 Pd1 117.2(4) . .
C9 N2 C8 122.3(5) . .
C9 N2 C13 118.2(5) . .
C8 N2 C13 119.4(4) . .
N2 C9 C10 121.9(5) . .
N2 C9 H7 119.0 . .
C10 C9 H7 119.0 . .
C9 C10 C11 118.7(5) . .
C9 C10 H8 120.7 . .
C11 C10 H8 120.7 . .
C10 C11 C12 119.6(6) . .
C10 C11 H9 120.2 . .
C12 C11 H9 120.2 . .
C11 C12 C8 121.8(5) . .
C11 C12 C6 125.8(5) . .
C8 C12 C6 112.4(5) . .
N2 C13 H10 109.5 . .
N2 C13 H11 109.5 . .
H10 C13 H11 109.5 . .
N2 C13 H12 109.5 . .
H10 C13 H12 109.5 . .
H11 C13 H12 109.5 . .
C21 Pd2 C15 80.3(2) . .
C21 Pd2 O4 108.4(2) . .
C15 Pd2 O4 171.03(19) . .
C21 Pd2 O5 170.9(2) . .
C15 Pd2 O5 108.36(19) . .
O4 Pd2 O5 63.07(15) . .
C21 Pd2 C14 139.7(2) . .
C15 Pd2 C14 139.9(2) . .
O4 Pd2 C14 31.30(16) . .
O5 Pd2 C14 31.95(16) . .
C14 O4 Pd2 91.6(3) . .
O6 C14 O4 124.9(5) . .
O6 C14 O5 121.3(5) . .
O4 C14 O5 113.8(5) . .
O6 C14 Pd2 171.2(4) . .
O4 C14 Pd2 57.1(3) . .
O5 C14 Pd2 57.2(3) . .
O6 C14 Na1 53.9(3) . .
O4 C14 Na1 150.9(4) . .
O5 C14 Na1 74.2(3) . .
Pd2 C14 Na1 119.6(2) . .
O6 C14 Na1 88.9(4) . 2_576
O4 C14 Na1 134.2(4) . 2_576
O5 C14 Na1 47.1(3) . 2_576
Pd2 C14 Na1 94.52(19) . 2_576
Na1 C14 Na1 72.53(15) . 2_576
C14 O5 Pd2 90.9(3) . .
C14 O5 Na1 109.2(3) . 2_576
Pd2 O5 Na1 133.03(19) . 2_576
C14 O5 Na1 78.6(3) . .
Pd2 O5 Na1 141.44(18) . .
Na1 O5 Na1 85.10(14) 2_576 .
C14 O6 Na1 100.9(3) . .
N3 C15 C19 116.9(5) . .
N3 C15 Pd2 125.9(4) . .
C19 C15 Pd2 117.1(4) . .
C16 N3 C15 120.8(5) . .
C16 N3 C20 117.7(5) . .
C15 N3 C20 121.5(5) . .
C17 C16 N3 122.4(6) . .
C17 C16 H13 118.8 . .
N3 C16 H13 118.8 . .
C16 C17 C18 119.3(6) . .
C16 C17 H14 120.3 . .
C18 C17 H14 120.3 . .
C19 C18 C17 119.1(6) . .
C19 C18 H15 120.4 . .
C17 C18 H15 120.4 . .
C18 C19 C15 121.4(6) . .
C18 C19 C25 126.2(6) . .
C15 C19 C25 112.3(5) . .
N3 C20 H16 109.5 . .
N3 C20 H17 109.5 . .
H16 C20 H17 109.5 . .
N3 C20 H18 109.5 . .
H16 C20 H18 109.5 . .
H17 C20 H18 109.5 . .
N4 C21 C25 115.5(5) . .
N4 C21 Pd2 127.6(4) . .
C25 C21 Pd2 116.9(4) . .
C22 N4 C21 122.6(6) . .
C22 N4 C26 116.9(6) . .
C21 N4 C26 120.5(5) . .
N4 C22 C23 121.5(7) . .
N4 C22 H19 119.3 . .
C23 C22 H19 119.3 . .
C22 C23 C24 119.2(7) . .
C22 C23 H20 120.4 . .
C24 C23 H20 120.4 . .
C25 C24 C23 118.6(7) . .
C25 C24 H21 120.7 . .
C23 C24 H21 120.7 . .
C24 C25 C21 122.7(6) . .
C24 C25 C19 124.1(6) . .
C21 C25 C19 113.2(5) . .
N4 C26 H22 109.5 . .
N4 C26 H23 109.5 . .
H22 C26 H23 109.5 . .
N4 C26 H24 109.5 . .
H22 C26 H24 109.5 . .
H23 C26 H24 109.5 . .
F2 B1 F1 111.0(7) . .
F2 B1 F3 110.9(6) . .
F1 B1 F3 110.8(6) . .
F2 B1 F4 107.9(6) . .
F1 B1 F4 106.8(6) . .
F3 B1 F4 109.4(7) . .

loop_
_geom_bond_atom_site_label_1
_geom_bond_atom_site_label_2
_geom_bond_distance
_geom_bond_site_symmetry_2
Pd1 C2 1.980(6) .
Pd1 C8 1.983(6) .
Pd1 O1 2.096(4) .
Pd1 O2 2.110(4) .
Pd1 C1 2.507(6) .
O1 C1 1.305(7) .
O2 C1 1.328(6) .
O2 Na1 2.412(4) 2_476
O2 Na1 2.594(4) .
C1 O3 1.231(7) .
C1 Na1 2.739(6) .
O3 Na1 2.372(4) .
Na1 O6 2.330(5) .
Na1 O5 2.406(4) 2_576
Na1 O2 2.412(4) 2_476
Na1 O5 2.780(5) .
Na1 C14 2.833(6) .
Na1 C14 3.103(6) 2_576
Na1 Na1 3.487(5) 2_476
Na1 Na1 3.518(5) 2_576
C2 N1 1.371(7) .
C2 C6 1.409(8) .
N1 C3 1.340(7) .
N1 C7 1.471(7) .
C3 C4 1.379(9) .
C3 H1 0.9500 .
C4 C5 1.380(9) .
C4 H2 0.9500 .
C5 C6 1.377(8) .
C5 H3 0.9500 .
C6 C12 1.465(8) .
C7 H4 0.9800 .
C7 H5 0.9800 .
C7 H6 0.9800 .
C8 N2 1.376(7) .
C8 C12 1.422(8) .
N2 C9 1.346(7) .
N2 C13 1.461(7) .
C9 C10 1.372(8) .
C9 H7 0.9500 .
C10 C11 1.376(9) .
C10 H8 0.9500 .
C11 C12 1.377(8) .
C11 H9 0.9500 .
C13 H10 0.9800 .
C13 H11 0.9800 .
C13 H12 0.9800 .
Pd2 C21 1.976(6) .
Pd2 C15 1.981(6) .
Pd2 O4 2.099(4) .
Pd2 O5 2.099(4) .
Pd2 C14 2.499(6) .
O4 C14 1.299(7) .
C14 O6 1.231(7) .
C14 O5 1.322(7) .
C14 Na1 3.103(6) 2_576
O5 Na1 2.406(4) 2_576
C15 N3 1.379(7) .
C15 C19 1.408(8) .
N3 C16 1.369(7) .
N3 C20 1.442(8) .
C16 C17 1.340(9) .
C16 H13 0.9500 .
C17 C18 1.389(10) .
C17 H14 0.9500 .
C18 C19 1.383(9) .
C18 H15 0.9500 .
C19 C25 1.463(8) .
C20 H16 0.9800 .
C20 H17 0.9800 .
C20 H18 0.9800 .
C21 N4 1.376(7) .
C21 C25 1.408(9) .
N4 C22 1.355(8) .
N4 C26 1.465(9) .
C22 C23 1.360(11) .
C22 H19 0.9500 .
C23 C24 1.390(10) .
C23 H20 0.9500 .
C24 C25 1.380(9) .
C24 H21 0.9500 .
C26 H22 0.9800 .
C26 H23 0.9800 .
C26 H24 0.9800 .
B1 F2 1.364(9) .
B1 F1 1.372(8) .
B1 F3 1.385(8) .
B1 F4 1.422(11) .

loop_
_geom_torsion_atom_site_label_1
_geom_torsion_atom_site_label_2
_geom_torsion_atom_site_label_3
_geom_torsion_atom_site_label_4
_geom_torsion
_geom_torsion_site_symmetry_1
_geom_torsion_site_symmetry_4
C2 Pd1 O1 C1 177.3(3) . .
O2 Pd1 O1 C1 -4.7(3) . .
C8 Pd1 O2 C1 -172.7(3) . .
O1 Pd1 O2 C1 4.6(3) . .
C8 Pd1 O2 Na1 69.7(3) . 2_476
O1 Pd1 O2 Na1 -113.0(3) . 2_476
C1 Pd1 O2 Na1 -117.6(4) . 2_476
C8 Pd1 O2 Na1 -95.0(3) . .
O1 Pd1 O2 Na1 82.3(3) . .
C1 Pd1 O2 Na1 77.7(4) . .
Pd1 O1 C1 O3 -170.9(5) . .
Pd1 O1 C1 O2 7.2(4) . .
Pd1 O1 C1 Na1 -82.8(7) . .
Pd1 O2 C1 O3 171.0(5) . .
Na1 O2 C1 O3 -55.2(6) 2_476 .
Na1 O2 C1 O3 29.8(5) . .
Pd1 O2 C1 O1 -7.2(4) . .
Na1 O2 C1 O1 126.6(4) 2_476 .
Na1 O2 C1 O1 -148.4(4) . .
Na1 O2 C1 Pd1 133.8(3) 2_476 .
Na1 O2 C1 Pd1 -141.19(17) . .
Pd1 O2 C1 Na1 141.19(17) . .
Na1 O2 C1 Na1 -85.0(2) 2_476 .
C2 Pd1 C1 O1 -3.9(5) . .
C8 Pd1 C1 O1 -177.0(3) . .
O2 Pd1 C1 O1 172.1(5) . .
C2 Pd1 C1 O2 -176.0(3) . .
C8 Pd1 C1 O2 10.9(5) . .
O1 Pd1 C1 O2 -172.1(5) . .
C2 Pd1 C1 Na1 143.5(3) . .
C8 Pd1 C1 Na1 -29.6(4) . .
O1 Pd1 C1 Na1 147.4(4) . .
O2 Pd1 C1 Na1 -40.5(2) . .
O1 C1 O3 Na1 145.4(5) . .
O2 C1 O3 Na1 -32.6(5) . .
C1 O3 Na1 O6 -25.9(5) . .
C1 O3 Na1 O5 -148.8(3) . 2_576
C1 O3 Na1 O2 105.3(3) . 2_476
C1 O3 Na1 O2 16.9(3) . .
C1 O3 Na1 O5 -52.1(3) . .
C1 O3 Na1 C14 -34.4(4) . .
C1 O3 Na1 C14 -140.2(3) . 2_576
C1 O3 Na1 Na1 65.1(3) . 2_476
C1 O3 Na1 Na1 -94.9(3) . 2_576
C1 O2 Na1 O6 139.3(3) . .
Pd1 O2 Na1 O6 58.4(3) . .
Na1 O2 Na1 O6 -109.87(16) 2_476 .
C1 O2 Na1 O3 -15.8(3) . .
Pd1 O2 Na1 O3 -96.7(3) . .
Na1 O2 Na1 O3 95.03(18) 2_476 .
C1 O2 Na1 O5 18.2(5) . 2_576
Pd1 O2 Na1 O5 -62.7(5) . 2_576
Na1 O2 Na1 O5 128.9(4) 2_476 2_576
C1 O2 Na1 O2 -110.8(3) . 2_476
Pd1 O2 Na1 O2 168.3(3) . 2_476
Na1 O2 Na1 O2 0.0 2_476 2_476
Pd1 O2 Na1 C1 -80.9(4) . .
Na1 O2 Na1 C1 110.8(3) 2_476 .
C1 O2 Na1 O5 92.0(3) . .
Pd1 O2 Na1 O5 11.1(3) . .
Na1 O2 Na1 O5 -157.18(15) 2_476 .
C1 O2 Na1 C14 119.6(3) . .
Pd1 O2 Na1 C14 38.7(3) . .
Na1 O2 Na1 C14 -129.59(17) 2_476 .
C1 O2 Na1 C14 14.9(4) . 2_576
Pd1 O2 Na1 C14 -66.0(3) . 2_576
Na1 O2 Na1 C14 125.7(2) 2_476 2_576
C1 O2 Na1 Na1 -110.8(3) . 2_476
Pd1 O2 Na1 Na1 168.3(3) . 2_476
C1 O2 Na1 Na1 73.7(3) . 2_576
Pd1 O2 Na1 Na1 -7.2(3) . 2_576
Na1 O2 Na1 Na1 -175.53(16) 2_476 2_576
O3 C1 Na1 O6 162.4(3) . .
O1 C1 Na1 O6 55.4(8) . .
O2 C1 Na1 O6 -46.7(3) . .
Pd1 C1 Na1 O6 -11.0(3) . .
O1 C1 Na1 O3 -107.0(9) . .
O2 C1 Na1 O3 150.9(5) . .
Pd1 C1 Na1 O3 -173.4(5) . .
O3 C1 Na1 O5 38.7(4) . 2_576
O1 C1 Na1 O5 -68.3(8) . 2_576
O2 C1 Na1 O5 -170.4(3) . 2_576
Pd1 C1 Na1 O5 -134.7(2) . 2_576
O3 C1 Na1 O2 -78.5(3) . 2_476
O1 C1 Na1 O2 174.5(7) . 2_476
O2 C1 Na1 O2 72.4(3) . 2_476
Pd1 C1 Na1 O2 108.1(2) . 2_476
O3 C1 Na1 O2 -150.9(5) . .
O1 C1 Na1 O2 102.1(9) . .
Pd1 C1 Na1 O2 35.7(2) . .
O3 C1 Na1 O5 127.1(3) . .
O1 C1 Na1 O5 20.1(8) . .
O2 C1 Na1 O5 -82.0(3) . .
Pd1 C1 Na1 O5 -46.3(2) . .
O3 C1 Na1 C14 149.8(3) . .
O1 C1 Na1 C14 42.8(8) . .
O2 C1 Na1 C14 -59.3(3) . .
Pd1 C1 Na1 C14 -23.6(2) . .
O3 C1 Na1 C14 40.6(4) . 2_576
O1 C1 Na1 C14 -66.4(8) . 2_576
O2 C1 Na1 C14 -168.5(3) . 2_576
Pd1 C1 Na1 C14 -132.8(2) . 2_576
O3 C1 Na1 Na1 -101.9(3) . 2_476
O1 C1 Na1 Na1 151.1(8) . 2_476
O2 C1 Na1 Na1 49.0(2) . 2_476
Pd1 C1 Na1 Na1 84.7(2) . 2_476
O3 C1 Na1 Na1 92.4(3) . 2_576
O1 C1 Na1 Na1 -14.6(8) . 2_576
O2 C1 Na1 Na1 -116.7(3) . 2_576
Pd1 C1 Na1 Na1 -81.0(2) . 2_576
C8 Pd1 C2 N1 -178.0(5) . .
O1 Pd1 C2 N1 4.3(5) . .
C1 Pd1 C2 N1 6.5(6) . .
C8 Pd1 C2 C6 2.2(4) . .
O1 Pd1 C2 C6 -175.5(4) . .
C1 Pd1 C2 C6 -173.4(3) . .
C6 C2 N1 C3 2.7(8) . .
Pd1 C2 N1 C3 -177.2(4) . .
C6 C2 N1 C7 -177.9(5) . .
Pd1 C2 N1 C7 2.2(7) . .
C2 N1 C3 C4 -3.2(9) . .
C7 N1 C3 C4 177.4(5) . .
N1 C3 C4 C5 1.5(9) . .
C3 C4 C5 C6 0.4(9) . .
C4 C5 C6 C2 -0.8(9) . .
C4 C5 C6 C12 179.2(6) . .
N1 C2 C6 C5 -0.7(8) . .
Pd1 C2 C6 C5 179.2(4) . .
N1 C2 C6 C12 179.3(5) . .
Pd1 C2 C6 C12 -0.8(6) . .
C2 Pd1 C8 N2 179.9(5) . .
O2 Pd1 C8 N2 1.4(5) . .
C1 Pd1 C8 N2 -4.7(6) . .
C2 Pd1 C8 C12 -3.2(4) . .
O2 Pd1 C8 C12 178.3(4) . .
C1 Pd1 C8 C12 172.2(3) . .
C12 C8 N2 C9 0.2(7) . .
Pd1 C8 N2 C9 177.1(4) . .
C12 C8 N2 C13 179.2(4) . .
Pd1 C8 N2 C13 -3.9(7) . .
C8 N2 C9 C10 0.2(8) . .
C13 N2 C9 C10 -178.9(5) . .
N2 C9 C10 C11 -0.3(9) . .
C9 C10 C11 C12 0.0(9) . .
C10 C11 C12 C8 0.4(9) . .
C10 C11 C12 C6 178.9(5) . .
N2 C8 C12 C11 -0.5(8) . .
Pd1 C8 C12 C11 -177.7(4) . .
N2 C8 C12 C6 -179.2(4) . .
Pd1 C8 C12 C6 3.6(6) . .
C5 C6 C12 C11 -0.4(9) . .
C2 C6 C12 C11 179.6(5) . .
C5 C6 C12 C8 178.2(5) . .
C2 C6 C12 C8 -1.7(7) . .
C21 Pd2 O4 C14 178.5(3) . .
O5 Pd2 O4 C14 -4.9(3) . .
Pd2 O4 C14 O6 -169.6(5) . .
Pd2 O4 C14 O5 7.6(5) . .
Pd2 O4 C14 Na1 -92.7(8) . .
Pd2 O4 C14 Na1 60.1(5) . 2_576
C21 Pd2 C14 O4 -2.2(5) . .
C15 Pd2 C14 O4 -176.9(3) . .
O5 Pd2 C14 O4 171.7(5) . .
C21 Pd2 C14 O5 -174.0(3) . .
C15 Pd2 C14 O5 11.4(5) . .
O4 Pd2 C14 O5 -171.7(5) . .
C21 Pd2 C14 Na1 143.8(3) . .
C15 Pd2 C14 Na1 -30.8(4) . .
O4 Pd2 C14 Na1 146.1(5) . .
O5 Pd2 C14 Na1 -42.2(3) . .
C21 Pd2 C14 Na1 -143.7(3) . 2_576
C15 Pd2 C14 Na1 41.6(3) . 2_576
O4 Pd2 C14 Na1 -141.5(4) . 2_576
O5 Pd2 C14 Na1 30.3(2) . 2_576
O3 Na1 C14 O6 167.7(4) . .
O5 Na1 C14 O6 -77.5(4) 2_576 .
O2 Na1 C14 O6 43.9(4) 2_476 .
O2 Na1 C14 O6 128.2(4) . .
C1 Na1 C14 O6 152.9(4) . .
O5 Na1 C14 O6 -151.1(6) . .
C14 Na1 C14 O6 -101.9(4) 2_576 .
Na1 Na1 C14 O6 94.1(4) 2_476 .
Na1 Na1 C14 O6 -101.9(4) 2_576 .
O6 Na1 C14 O4 -98.2(9) . .
O3 Na1 C14 O4 69.5(9) . .
O5 Na1 C14 O4 -175.7(8) 2_576 .
O2 Na1 C14 O4 -54.3(9) 2_476 .
O2 Na1 C14 O4 30.0(8) . .
C1 Na1 C14 O4 54.7(9) . .
O5 Na1 C14 O4 110.6(9) . .
C14 Na1 C14 O4 159.9(9) 2_576 .
Na1 Na1 C14 O4 -4.2(9) 2_476 .
Na1 Na1 C14 O4 159.9(9) 2_576 .
O6 Na1 C14 O5 151.1(6) . .
O3 Na1 C14 O5 -41.2(4) . .
O5 Na1 C14 O5 73.6(3) 2_576 .
O2 Na1 C14 O5 -165.0(3) 2_476 .
O2 Na1 C14 O5 -80.7(3) . .
C1 Na1 C14 O5 -55.9(3) . .
C14 Na1 C14 O5 49.3(3) 2_576 .
Na1 Na1 C14 O5 -114.8(3) 2_476 .
Na1 Na1 C14 O5 49.3(3) 2_576 .
O6 Na1 C14 Pd2 -172.9(5) . .
O3 Na1 C14 Pd2 -5.2(3) . .
O5 Na1 C14 Pd2 109.6(2) 2_576 .
O2 Na1 C14 Pd2 -129.0(2) 2_476 .
O2 Na1 C14 Pd2 -44.7(2) . .
C1 Na1 C14 Pd2 -20.0(3) . .
O5 Na1 C14 Pd2 35.9(2) . .
C14 Na1 C14 Pd2 85.2(2) 2_576 .
Na1 Na1 C14 Pd2 -78.9(2) 2_476 .
Na1 Na1 C14 Pd2 85.2(2) 2_576 .
O6 Na1 C14 Na1 101.9(4) . 2_576
O3 Na1 C14 Na1 -90.44(17) . 2_576
O5 Na1 C14 Na1 24.35(14) 2_576 2_576
O2 Na1 C14 Na1 145.77(19) 2_476 2_576
O2 Na1 C14 Na1 -129.94(15) . 2_576
C1 Na1 C14 Na1 -105.19(16) . 2_576
O5 Na1 C14 Na1 -49.3(3) . 2_576
C14 Na1 C14 Na1 0.0 2_576 2_576
Na1 Na1 C14 Na1 -164.06(14) 2_476 2_576
O6 C14 O5 Pd2 169.8(5) . .
O4 C14 O5 Pd2 -7.6(5) . .
Na1 C14 O5 Pd2 142.61(16) . .
Na1 C14 O5 Pd2 -136.7(3) 2_576 .
O6 C14 O5 Na1 -53.5(6) . 2_576
O4 C14 O5 Na1 129.1(4) . 2_576
Pd2 C14 O5 Na1 136.7(3) . 2_576
Na1 C14 O5 Na1 -80.7(2) . 2_576
O6 C14 O5 Na1 27.1(5) . .
O4 C14 O5 Na1 -150.2(5) . .
Pd2 C14 O5 Na1 -142.61(16) . .
Na1 C14 O5 Na1 80.7(2) 2_576 .
C15 Pd2 O5 C14 -172.3(3) . .
O4 Pd2 O5 C14 4.8(3) . .
C15 Pd2 O5 Na1 70.1(3) . 2_576
O4 Pd2 O5 Na1 -112.8(3) . 2_576
C14 Pd2 O5 Na1 -117.6(4) . 2_576
C15 Pd2 O5 Na1 -99.6(3) . .
O4 Pd2 O5 Na1 77.5(3) . .
C14 Pd2 O5 Na1 72.7(4) . .
O6 Na1 O5 C14 -15.4(3) . .
O3 Na1 O5 C14 144.1(3) . .
O5 Na1 O5 C14 -110.7(3) 2_576 .
O2 Na1 O5 C14 28.2(5) 2_476 .
O2 Na1 O5 C14 93.8(3) . .
C1 Na1 O5 C14 123.0(3) . .
C14 Na1 O5 C14 -133.7(3) 2_576 .
Na1 Na1 O5 C14 76.2(3) 2_476 .
Na1 Na1 O5 C14 -110.7(3) 2_576 .
O6 Na1 O5 Pd2 -92.3(3) . .
O3 Na1 O5 Pd2 67.2(3) . .
O5 Na1 O5 Pd2 172.4(3) 2_576 .
O2 Na1 O5 Pd2 -48.7(5) 2_476 .
O2 Na1 O5 Pd2 16.9(3) . .
C1 Na1 O5 Pd2 46.1(3) . .
C14 Na1 O5 Pd2 -76.9(4) . .
C14 Na1 O5 Pd2 149.4(3) 2_576 .
Na1 Na1 O5 Pd2 -0.7(3) 2_476 .
Na1 Na1 O5 Pd2 172.4(3) 2_576 .
O6 Na1 O5 Na1 95.25(19) . 2_576
O3 Na1 O5 Na1 -105.25(15) . 2_576
O5 Na1 O5 Na1 0.0 2_576 2_576
O2 Na1 O5 Na1 138.9(3) 2_476 2_576
O2 Na1 O5 Na1 -155.51(16) . 2_576
C1 Na1 O5 Na1 -126.33(17) . 2_576
C14 Na1 O5 Na1 110.7(3) . 2_576
C14 Na1 O5 Na1 -23.01(13) 2_576 2_576
Na1 Na1 O5 Na1 -173.09(15) 2_476 2_576
O4 C14 O6 Na1 144.1(5) . .
O5 C14 O6 Na1 -32.9(6) . .
Na1 C14 O6 Na1 -69.0(2) 2_576 .
O3 Na1 O6 C14 -17.9(5) . .
O5 Na1 O6 C14 107.1(4) 2_576 .
O2 Na1 O6 C14 -145.3(4) 2_476 .
O2 Na1 O6 C14 -51.2(4) . .
C1 Na1 O6 C14 -30.6(4) . .
O5 Na1 O6 C14 16.6(3) . .
C14 Na1 O6 C14 87.0(4) 2_576 .
Na1 Na1 O6 C14 -94.4(4) 2_476 .
Na1 Na1 O6 C14 64.8(4) 2_576 .
C21 Pd2 C15 N3 178.7(5) . .
O5 Pd2 C15 N3 1.5(5) . .
C14 Pd2 C15 N3 -4.8(6) . .
C21 Pd2 C15 C19 -3.3(4) . .
O5 Pd2 C15 C19 179.5(4) . .
C14 Pd2 C15 C19 173.2(3) . .
C19 C15 N3 C16 -1.3(7) . .
Pd2 C15 N3 C16 176.7(4) . .
C19 C15 N3 C20 177.8(5) . .
Pd2 C15 N3 C20 -4.2(7) . .
C15 N3 C16 C17 -0.4(9) . .
C20 N3 C16 C17 -179.6(6) . .
N3 C16 C17 C18 1.9(10) . .
C16 C17 C18 C19 -1.7(9) . .
C17 C18 C19 C15 0.0(9) . .
C17 C18 C19 C25 178.6(6) . .
N3 C15 C19 C18 1.5(8) . .
Pd2 C15 C19 C18 -176.7(4) . .
N3 C15 C19 C25 -177.3(5) . .
Pd2 C15 C19 C25 4.6(6) . .
C15 Pd2 C21 N4 -177.0(5) . .
O4 Pd2 C21 N4 5.3(5) . .
C14 Pd2 C21 N4 6.5(7) . .
C15 Pd2 C21 C25 1.4(4) . .
O4 Pd2 C21 C25 -176.4(4) . .
C14 Pd2 C21 C25 -175.1(4) . .
C25 C21 N4 C22 -1.1(8) . .
Pd2 C21 N4 C22 177.3(5) . .
C25 C21 N4 C26 179.9(6) . .
Pd2 C21 N4 C26 -1.7(8) . .
C21 N4 C22 C23 0.3(11) . .
C26 N4 C22 C23 179.3(7) . .
N4 C22 C23 C24 1.3(12) . .
C22 C23 C24 C25 -1.9(11) . .
C23 C24 C25 C21 1.0(10) . .
C23 C24 C25 C19 -177.7(6) . .
N4 C21 C25 C24 0.4(9) . .
Pd2 C21 C25 C24 -178.1(5) . .
N4 C21 C25 C19 179.2(5) . .
Pd2 C21 C25 C19 0.7(7) . .
C18 C19 C25 C24 -3.2(10) . .
C15 C19 C25 C24 175.5(6) . .
C18 C19 C25 C21 178.0(6) . .
C15 C19 C25 C21 -3.3(7) . .
